data_2233045
loop_
_publ_author_name
'Moroz, Yurii S.'
'Cozzolino, Anthony F.'
'Rybak-Akimova, Elena V.'
'Cummins, Christopher C.'

_publ_section_title
;
 Bis(\m~2~-\h^2^:\h^2^-2,4,6-trimethylbenzonitrile)bis[(<i>N</i>-isopropyl-3,5-dimethylanilido)molybdenum(III)](<i>Mo</i>---<i>Mo</i>)
;
_journal_coeditor_code ZL2410
_journal_issue 12
_journal_name_full 'Acta Crystallographica Section E'
_journal_page_first m1643
_journal_page_last m1644
_journal_paper_doi 10.1107/S1600536811044680
_journal_volume 67
_journal_year 2011
_chemical_formula_iupac '[Mo2 (C11 H16 N)4 (C10 H11 N)2]'
_chemical_formula_moiety 'C64 H86 Mo2 N6'
_chemical_formula_sum 'C64 H86 Mo2 N6'
_chemical_formula_weight 1131.27
_chemical_name_systematic
;
Bis(\m~2~-\h^2^:\h^2^-2,4,6-trimethylbenzonitrile)bis[(<i>N</i>-isopropyl-
3,5-dimethylanilido)molybdenum(III)](<i>Mo</i>---<i>Mo</i>)
;
_space_group_IT_number 14
_symmetry_cell_setting monoclinic
_symmetry_space_group_name_Hall '-P 2yn'
_symmetry_space_group_name_H-M 'P 1 21/n 1'
_atom_sites_solution_hydrogens geom
_atom_sites_solution_primary direct
_atom_sites_solution_secondary difmap
_audit_creation_method SHELXL-97
_cell_angle_alpha 90.00
_cell_angle_beta 109.387(2)
_cell_angle_gamma 90.00
_cell_formula_units_Z 2
_cell_length_a 13.262(2)
_cell_length_b 17.090(3)
_cell_length_c 13.306(2)
_cell_measurement_reflns_used 55443
_cell_measurement_temperature 100(2)
_cell_measurement_theta_max 28.69
_cell_measurement_theta_min 1.88
_cell_volume 2844.8(8)
_computing_cell_refinement 'SAINT (Bruker, 2009)'
_computing_data_collection 'APEX2 (Bruker, 2009)'
_computing_data_reduction 'SAINT (Bruker, 2009)'
_computing_molecular_graphics 'ORTEP-3 for Windows (Farrugia, 1997)'
_computing_publication_material 'WinGX (Farrugia, 1999)'
_computing_structure_refinement 'SHELXL97 (Sheldrick, 2008)'
_computing_structure_solution 'SHELXS97 (Sheldrick, 2008)'
_diffrn_ambient_temperature 100(2)
_diffrn_measured_fraction_theta_full 1.000
_diffrn_measured_fraction_theta_max 1.000
_diffrn_measurement_device_type 'Bruker SMART APEX CCD'
_diffrn_measurement_method '\f and \w'
_diffrn_radiation_monochromator graphite
_diffrn_radiation_source 'fine-focus sealed tube'
_diffrn_radiation_type MoK\a
_diffrn_radiation_wavelength 0.71073
_diffrn_reflns_av_R_equivalents 0.1185
_diffrn_reflns_av_sigmaI/netI 0.0819
_diffrn_reflns_limit_h_max 17
_diffrn_reflns_limit_h_min -17
_diffrn_reflns_limit_k_max 23
_diffrn_reflns_limit_k_min -23
_diffrn_reflns_limit_l_max 17
_diffrn_reflns_limit_l_min -17
_diffrn_reflns_number 55443
_diffrn_reflns_theta_full 26.00
_diffrn_reflns_theta_max 28.69
_diffrn_reflns_theta_min 1.88
_exptl_absorpt_coefficient_mu 0.486
_exptl_absorpt_correction_T_max 0.7456
_exptl_absorpt_correction_T_min 0.4593
_exptl_absorpt_correction_type multi-scan
_exptl_absorpt_process_details '(SADABS; Sheldrick, 2009)'
_exptl_crystal_colour 'dark blue'
_exptl_crystal_density_diffrn 1.321
_exptl_crystal_density_method 'not measured'
_exptl_crystal_description plate
_exptl_crystal_F_000 1192
_exptl_crystal_size_max 0.15
_exptl_crystal_size_mid 0.1
_exptl_crystal_size_min 0.07
_refine_diff_density_max 1.543
_refine_diff_density_min -1.514
_refine_ls_extinction_coef 0.0011(2)
_refine_ls_extinction_expression Fc^*^=kFc[1+0.001xFc^2^\l^3^/sin(2\q)]^-1/4^
_refine_ls_extinction_method 'SHELXL97 (Sheldrick, 2008)'
_refine_ls_goodness_of_fit_ref 1.076
_refine_ls_hydrogen_treatment constr
_refine_ls_matrix_type full
_refine_ls_number_parameters 375
_refine_ls_number_reflns 7345
_refine_ls_number_restraints 63
_refine_ls_restrained_S_all 1.072
_refine_ls_R_factor_all 0.1333
_refine_ls_R_factor_gt 0.0672
_refine_ls_shift/su_max 0.003
_refine_ls_shift/su_mean 0.000
_refine_ls_structure_factor_coef Fsqd
_refine_ls_weighting_details 'calc w=1/[\s^2^(Fo^2^)+(0.0372P)^2^+14.5221P] where P=(Fo^2^+2Fc^2^)/3'
_refine_ls_weighting_scheme calc
_refine_ls_wR_factor_gt 0.1418
_refine_ls_wR_factor_ref 0.1722
_reflns_number_gt 4190
_reflns_number_total 7345
_reflns_threshold_expression I>2\s(I)
_cod_data_source_file zl2410.cif
_cod_data_source_block I
_cod_original_cell_volume 2844.7(8)
_cod_original_sg_symbol_H-M 'P 21/n'
_cod_database_code 2233045
_cod_database_fobs_code 2233045

loop_
_symmetry_equiv_pos_as_xyz
'x, y, z'
'-x+1/2, y+1/2, -z+1/2'
'-x, -y, -z'
'x-1/2, -y-1/2, z-1/2'

loop_
_atom_site_type_symbol
_atom_site_label
_atom_site_fract_x
_atom_site_fract_y
_atom_site_fract_z
_atom_site_U_iso_or_equiv
_atom_site_adp_type
_atom_site_calc_flag
_atom_site_refinement_flags
_atom_site_occupancy
_atom_site_symmetry_multiplicity
_atom_site_disorder_assembly
_atom_site_disorder_group
Mo Mo1 0.94612(3) 0.99741(3) 0.56542(3) 0.02648(14) Uani d . 1 1 . .
N N1 1.0387(3) 0.9050(3) 0.5088(3) 0.0293(11) Uani d . 1 1 . .
N N2 0.9342(4) 1.0655(3) 0.6828(4) 0.0372(12) Uani d D 1 1 . .
N N3 0.8204(3) 0.9260(3) 0.5336(4) 0.0347(12) Uani d D 1 1 . .
C C1 1.0935(4) 0.9466(3) 0.5926(4) 0.0265(12) Uani d . 1 1 . .
C C2 1.1925(4) 0.9270(4) 0.6799(4) 0.0297(12) Uani d . 1 1 A .
C C3 1.2509(4) 0.9866(4) 0.7474(4) 0.0341(14) Uani d . 1 1 . .
C C4 1.3495(4) 0.9667(4) 0.8245(5) 0.0423(16) Uani d . 1 1 A .
H H4 1.3894 1.0060 0.8683 0.051 Uiso calc R 1 1 . .
C C5 1.3885(4) 0.8927(4) 0.8374(5) 0.0446(17) Uani d . 1 1 . .
C C6 1.3278(4) 0.8341(4) 0.7753(5) 0.0406(15) Uani d . 1 1 A .
H H6 1.3528 0.7829 0.7864 0.049 Uiso calc R 1 1 . .
C C7 1.2296(4) 0.8488(4) 0.6962(4) 0.0319(13) Uani d . 1 1 . .
C C8 1.2093(5) 1.0688(4) 0.7414(5) 0.0432(15) Uani d . 1 1 A .
H H8A 1.1801 1.0846 0.6681 0.065 Uiso calc R 1 1 . .
H H8B 1.2666 1.1034 0.7784 0.065 Uiso calc R 1 1 . .
H H8C 1.1544 1.0711 0.7736 0.065 Uiso calc R 1 1 . .
C C9 1.4973(5) 0.8740(5) 0.9173(6) 0.070(3) Uani d . 1 1 A .
H H9A 1.5517 0.8858 0.8867 0.105 Uiso calc R 1 1 . .
H H9B 1.5005 0.8195 0.9355 0.105 Uiso calc R 1 1 . .
H H9C 1.5085 0.9049 0.9803 0.105 Uiso calc R 1 1 . .
C C10 1.1667(5) 0.7804(4) 0.6362(5) 0.0432(15) Uani d . 1 1 A .
H H10A 1.1572 0.7858 0.5618 0.065 Uiso calc R 1 1 . .
H H10B 1.0981 0.7789 0.6459 0.065 Uiso calc R 1 1 . .
H H10C 1.2047 0.7328 0.6627 0.065 Uiso calc R 1 1 . .
C C11 0.9237(5) 1.0201(4) 0.7667(4) 0.0363(15) Uani d . 1 1 A .
C C12 0.8446(5) 1.0306(4) 0.8144(5) 0.0437(16) Uani d . 1 1 . .
H H12 0.7966 1.0719 0.7923 0.052 Uiso calc R 1 1 A .
C C13 0.8364(5) 0.9810(5) 0.8934(4) 0.049(2) Uani d . 1 1 A .
C C14 0.9048(5) 0.9175(4) 0.9242(4) 0.0412(15) Uani d . 1 1 . .
H H14 0.8969 0.8831 0.9753 0.049 Uiso calc R 1 1 A .
C C15 0.9845(4) 0.9039(4) 0.8803(4) 0.0370(14) Uani d . 1 1 A .
C C16 0.9941(4) 0.9569(4) 0.8040(4) 0.0326(13) Uani d . 1 1 . .
H H16 1.0496 0.9500 0.7766 0.039 Uiso calc R 1 1 A .
C C17 0.7532(5) 0.9951(5) 0.9464(5) 0.059(2) Uani d . 1 1 . .
H H17A 0.7841 1.0252 1.0101 0.089 Uiso calc R 1 1 A .
H H17B 0.7288 0.9458 0.9642 0.089 Uiso calc R 1 1 . .
H H17C 0.6939 1.0232 0.8985 0.089 Uiso calc R 1 1 . .
C C18 1.0611(5) 0.8367(4) 0.9145(5) 0.0465(16) Uani d . 1 1 . .
H H18A 1.1106 0.8467 0.9845 0.070 Uiso calc R 1 1 A .
H H18B 1.0996 0.8308 0.8653 0.070 Uiso calc R 1 1 . .
H H18C 1.0221 0.7896 0.9156 0.070 Uiso calc R 1 1 . .
C C19A 0.9254(8) 1.1512(5) 0.6841(9) 0.038(2) Uani d PDU 0.683(7) 1 A 1
H H19A 0.9672 1.1715 0.6413 0.046 Uiso calc PR 0.683(7) 1 A 1
C C21A 0.8119(8) 1.1862(8) 0.6359(10) 0.051(3) Uani d PDU 0.683(7) 1 A 1
H H21D 0.7690 1.1704 0.6779 0.076 Uiso calc PR 0.683(7) 1 A 1
H H21E 0.7799 1.1676 0.5642 0.076 Uiso calc PR 0.683(7) 1 A 1
H H21F 0.8165 1.2422 0.6356 0.076 Uiso calc PR 0.683(7) 1 A 1
C C20A 0.9781(9) 1.1816(9) 0.7956(9) 0.046(2) Uani d PD 0.683(7) 1 A 1
H H20D 0.9347 1.1688 0.8385 0.069 Uiso calc PR 0.683(7) 1 A 1
H H20E 0.9859 1.2373 0.7936 0.069 Uiso calc PR 0.683(7) 1 A 1
H H20F 1.0472 1.1579 0.8259 0.069 Uiso calc PR 0.683(7) 1 A 1
C C19B 0.9603(19) 1.1499(10) 0.711(2) 0.038(2) Uani d PDU 0.317(7) 1 A 2
H H19B 1.0036 1.1651 0.6671 0.046 Uiso calc PR 0.317(7) 1 A 2
C C20B 1.0263(19) 1.179(2) 0.8245(19) 0.046(2) Uani d PDU 0.317(7) 1 A 2
H H20A 0.9841 1.1746 0.8705 0.069 Uiso calc PR 0.317(7) 1 A 2
H H20B 1.0456 1.2330 0.8209 0.069 Uiso calc PR 0.317(7) 1 A 2
H H20C 1.0899 1.1482 0.8522 0.069 Uiso calc PR 0.317(7) 1 A 2
C C21B 0.8616(17) 1.2008(18) 0.670(2) 0.051(3) Uani d PDU 0.317(7) 1 A 2
H H21A 0.8270 1.1912 0.5952 0.076 Uiso calc PR 0.317(7) 1 A 2
H H21B 0.8820 1.2549 0.6807 0.076 Uiso calc PR 0.317(7) 1 A 2
H H21C 0.8134 1.1887 0.7078 0.076 Uiso calc PR 0.317(7) 1 A 2
C C22A 0.7116(6) 0.9388(6) 0.4677(9) 0.027(2) Uani d PDU 0.683(7) 1 A 1
C C23A 0.6437(7) 0.8872(7) 0.3947(7) 0.033(2) Uani d PDU 0.683(7) 1 A 1
H H23A 0.6672 0.8370 0.3869 0.040 Uiso calc PR 0.683(7) 1 A 1
C C24A 0.5414(6) 0.9106(7) 0.3335(7) 0.037(2) Uani d PDU 0.683(7) 1 A 1
C C25A 0.5053(6) 0.9838(7) 0.3441(8) 0.040(2) Uani d PDU 0.683(7) 1 A 1
H H25A 0.4364 0.9980 0.3025 0.048 Uiso calc PR 0.683(7) 1 A 1
C C26A 0.5698(7) 1.0379(6) 0.4161(8) 0.0344(18) Uani d PDU 0.683(7) 1 A 1
C C27A 0.6723(6) 1.0137(6) 0.4776(7) 0.0295(19) Uani d PDU 0.683(7) 1 A 1
H H27A 0.7161 1.0483 0.5269 0.035 Uiso calc PR 0.683(7) 1 A 1
C C28A 0.4706(7) 0.8532(8) 0.2521(8) 0.057(3) Uani d PDU 0.683(7) 1 A 1
H H28A 0.4025 0.8490 0.2623 0.086 Uiso calc PR 0.683(7) 1 A 1
H H28B 0.5043 0.8028 0.2615 0.086 Uiso calc PR 0.683(7) 1 A 1
H H28C 0.4606 0.8719 0.1814 0.086 Uiso calc PR 0.683(7) 1 A 1
C C29A 0.5277(8) 1.1158(7) 0.4255(8) 0.050(2) Uani d PDU 0.683(7) 1 A 1
H H29A 0.4800 1.1321 0.3573 0.074 Uiso calc PR 0.683(7) 1 A 1
H H29B 0.5858 1.1523 0.4499 0.074 Uiso calc PR 0.683(7) 1 A 1
H H29C 0.4898 1.1140 0.4756 0.074 Uiso calc PR 0.683(7) 1 A 1
C C22B 0.7171(14) 0.9624(13) 0.490(2) 0.027(2) Uani d PDU 0.317(7) 1 A 2
C C23B 0.6383(14) 0.9158(13) 0.4197(18) 0.033(2) Uani d PDU 0.317(7) 1 A 2
H H23B 0.6526 0.8635 0.4106 0.040 Uiso calc PR 0.317(7) 1 A 2
C C24B 0.5386(14) 0.9470(13) 0.3635(17) 0.037(2) Uani d PDU 0.317(7) 1 A 2
C C25B 0.5201(15) 1.0238(12) 0.3792(18) 0.040(2) Uani d PDU 0.317(7) 1 A 2
H H25B 0.4542 1.0448 0.3397 0.048 Uiso calc PR 0.317(7) 1 A 2
C C26B 0.5936(14) 1.0727(11) 0.4507(16) 0.0344(18) Uani d PDU 0.317(7) 1 A 2
C C27B 0.6937(14) 1.0403(12) 0.5068(18) 0.0295(19) Uani d PDU 0.317(7) 1 A 2
H H27B 0.7450 1.0707 0.5558 0.035 Uiso calc PR 0.317(7) 1 A 2
C C28B 0.4540(16) 0.8961(16) 0.2848(18) 0.057(3) Uani d PDU 0.317(7) 1 A 2
H H28D 0.3844 0.9105 0.2860 0.086 Uiso calc PR 0.317(7) 1 A 2
H H28E 0.4673 0.8421 0.3046 0.086 Uiso calc PR 0.317(7) 1 A 2
H H28F 0.4570 0.9036 0.2144 0.086 Uiso calc PR 0.317(7) 1 A 2
C C29B 0.5700(17) 1.1550(12) 0.468(2) 0.050(2) Uani d PDU 0.317(7) 1 A 2
H H29D 0.5978 1.1885 0.4254 0.074 Uiso calc PR 0.317(7) 1 A 2
H H29E 0.6027 1.1681 0.5418 0.074 Uiso calc PR 0.317(7) 1 A 2
H H29F 0.4940 1.1621 0.4477 0.074 Uiso calc PR 0.317(7) 1 A 2
C C30 0.8460(4) 0.8482(4) 0.5816(4) 0.0321(13) Uani d . 1 1 A .
H H30 0.9189 0.8522 0.6324 0.039 Uiso calc R 1 1 . .
C C31 0.8491(5) 0.7815(4) 0.5064(5) 0.0420(15) Uani d . 1 1 . .
H H31A 0.7774 0.7663 0.4658 0.063 Uiso calc R 1 1 A .
H H31B 0.8862 0.7376 0.5472 0.063 Uiso calc R 1 1 . .
H H31C 0.8856 0.7985 0.4589 0.063 Uiso calc R 1 1 . .
C C32 0.7753(4) 0.8279(4) 0.6483(5) 0.0417(16) Uani d . 1 1 . .
H H32A 0.7785 0.8695 0.6977 0.062 Uiso calc R 1 1 A .
H H32B 0.8002 0.7803 0.6867 0.062 Uiso calc R 1 1 . .
H H32C 0.7029 0.8212 0.6022 0.062 Uiso calc R 1 1 . .

loop_
_atom_site_aniso_label
_atom_site_aniso_U_11
_atom_site_aniso_U_22
_atom_site_aniso_U_33
_atom_site_aniso_U_12
_atom_site_aniso_U_13
_atom_site_aniso_U_23
Mo1 0.01402(18) 0.0447(3) 0.02243(19) 0.0035(2) 0.00838(13) 0.0022(3)
N1 0.0137(17) 0.055(3) 0.018(2) 0.006(2) 0.0045(16) 0.004(2)
N2 0.035(3) 0.054(3) 0.031(2) 0.011(2) 0.022(2) 0.002(2)
N3 0.0090(19) 0.061(4) 0.034(2) 0.003(2) 0.0058(17) 0.005(2)
C1 0.011(2) 0.044(3) 0.025(2) 0.007(2) 0.0070(18) 0.004(2)
C2 0.016(2) 0.051(4) 0.023(2) -0.002(2) 0.009(2) 0.001(2)
C3 0.018(2) 0.056(5) 0.027(2) 0.002(3) 0.0058(18) 0.007(3)
C4 0.022(3) 0.071(5) 0.030(3) -0.009(3) 0.003(2) 0.008(3)
C5 0.017(3) 0.069(5) 0.042(3) -0.001(3) 0.002(2) 0.019(3)
C6 0.020(3) 0.059(4) 0.042(3) 0.005(3) 0.008(2) 0.016(3)
C7 0.017(2) 0.049(4) 0.033(3) 0.004(2) 0.012(2) 0.004(3)
C8 0.035(3) 0.053(4) 0.036(3) -0.006(3) 0.004(3) -0.002(3)
C9 0.024(3) 0.084(6) 0.078(5) -0.006(4) -0.016(3) 0.034(5)
C10 0.033(3) 0.045(4) 0.050(4) 0.015(3) 0.012(3) 0.006(3)
C11 0.032(3) 0.052(4) 0.028(3) 0.002(3) 0.014(2) -0.003(2)
C12 0.036(3) 0.066(5) 0.034(3) 0.007(3) 0.018(3) 0.001(3)
C13 0.026(3) 0.098(6) 0.023(3) -0.005(3) 0.009(2) -0.007(3)
C14 0.033(3) 0.064(5) 0.028(3) -0.011(3) 0.013(2) 0.000(3)
C15 0.028(3) 0.058(4) 0.024(3) -0.001(3) 0.007(2) -0.001(3)
C16 0.028(3) 0.050(4) 0.023(3) 0.002(3) 0.013(2) 0.000(2)
C17 0.032(3) 0.111(6) 0.043(3) -0.004(4) 0.024(3) 0.004(5)
C18 0.047(4) 0.058(4) 0.036(3) 0.002(3) 0.016(3) 0.003(3)
C19A 0.037(7) 0.054(5) 0.027(6) 0.015(4) 0.016(5) 0.010(4)
C21A 0.036(6) 0.061(7) 0.064(7) 0.017(6) 0.029(5) 0.007(6)
C20A 0.047(7) 0.057(5) 0.041(6) -0.005(7) 0.024(5) -0.010(5)
C19B 0.037(7) 0.054(5) 0.027(6) 0.015(4) 0.016(5) 0.010(4)
C20B 0.047(7) 0.057(5) 0.041(6) -0.005(7) 0.024(5) -0.010(5)
C21B 0.036(6) 0.061(7) 0.064(7) 0.017(6) 0.029(5) 0.007(6)
C22A 0.012(2) 0.045(6) 0.024(6) -0.004(3) 0.007(2) 0.002(4)
C23A 0.018(3) 0.048(6) 0.026(5) -0.008(3) -0.002(3) 0.003(4)
C24A 0.016(3) 0.063(6) 0.026(5) -0.008(4) -0.001(3) 0.006(4)
C25A 0.015(3) 0.068(6) 0.035(5) 0.001(4) 0.006(3) 0.016(4)
C26A 0.019(4) 0.056(6) 0.032(6) 0.006(4) 0.014(3) 0.010(4)
C27A 0.016(3) 0.047(6) 0.028(5) -0.002(4) 0.011(3) 0.001(4)
C28A 0.027(4) 0.090(9) 0.038(6) -0.015(5) -0.012(4) -0.005(5)
C29A 0.035(5) 0.068(6) 0.052(6) 0.020(4) 0.023(5) 0.010(4)
C22B 0.012(2) 0.045(6) 0.024(6) -0.004(3) 0.007(2) 0.002(4)
C23B 0.018(3) 0.048(6) 0.026(5) -0.008(3) -0.002(3) 0.003(4)
C24B 0.016(3) 0.063(6) 0.026(5) -0.008(4) -0.001(3) 0.006(4)
C25B 0.015(3) 0.068(6) 0.035(5) 0.001(4) 0.006(3) 0.016(4)
C26B 0.019(4) 0.056(6) 0.032(6) 0.006(4) 0.014(3) 0.010(4)
C27B 0.016(3) 0.047(6) 0.028(5) -0.002(4) 0.011(3) 0.001(4)
C28B 0.027(4) 0.090(9) 0.038(6) -0.015(5) -0.012(4) -0.005(5)
C29B 0.035(5) 0.068(6) 0.052(6) 0.020(4) 0.023(5) 0.010(4)
C30 0.015(2) 0.055(4) 0.025(3) -0.002(2) 0.006(2) 0.004(3)
C31 0.027(3) 0.057(4) 0.039(3) -0.008(3) 0.008(2) -0.007(3)
C32 0.021(3) 0.068(5) 0.034(3) -0.006(3) 0.008(2) 0.008(3)

loop_
_atom_type_symbol
_atom_type_description
_atom_type_scat_dispersion_real
_atom_type_scat_dispersion_imag
_atom_type_scat_source
C C 0.0033 0.0016 'International Tables Vol C Tables 4.2.6.8 and 6.1.1.4'
H H 0.0000 0.0000 'International Tables Vol C Tables 4.2.6.8 and 6.1.1.4'
N N 0.0061 0.0033 'International Tables Vol C Tables 4.2.6.8 and 6.1.1.4'
Mo Mo -1.6832 0.6857 'International Tables Vol C Tables 4.2.6.8 and 6.1.1.4'

loop_
_geom_angle_atom_site_label_1
_geom_angle_atom_site_label_2
_geom_angle_atom_site_label_3
_geom_angle_site_symmetry_1
_geom_angle_site_symmetry_3
_geom_angle
N1 Mo1 N3 3_776 . 128.66(18)
N1 Mo1 N2 3_776 . 86.9(2)
N3 Mo1 N2 . . 104.2(2)
N1 Mo1 C1 3_776 . 101.24(19)
N3 Mo1 C1 . . 117.2(2)
N2 Mo1 C1 . . 115.2(2)
N1 Mo1 C1 3_776 3_776 36.16(19)
N3 Mo1 C1 . 3_776 98.32(19)
N2 Mo1 C1 . 3_776 115.9(2)
C1 Mo1 C1 . 3_776 105.19(16)
N1 Mo1 N1 3_776 . 105.27(16)
N3 Mo1 N1 . . 90.58(18)
N2 Mo1 N1 . . 148.77(18)
C1 Mo1 N1 . . 34.94(18)
C1 Mo1 N1 3_776 . 88.27(17)
N1 Mo1 Mo1 3_776 3_776 57.82(13)
N3 Mo1 Mo1 . 3_776 119.08(14)
N2 Mo1 Mo1 . 3_776 135.20(15)
C1 Mo1 Mo1 . 3_776 55.23(14)
C1 Mo1 Mo1 3_776 3_776 49.97(12)
N1 Mo1 Mo1 . 3_776 47.46(12)
C1 N1 Mo1 . 3_776 81.3(3)
C1 N1 Mo1 . . 63.5(3)
Mo1 N1 Mo1 3_776 . 74.73(16)
C11 N2 C19A . . 120.8(6)
C11 N2 C19B . . 114.1(12)
C11 N2 Mo1 . . 110.8(4)
C19A N2 Mo1 . . 128.2(6)
C19B N2 Mo1 . . 133.1(13)
C22A N3 C30 . . 116.4(6)
C22B N3 C30 . . 128.4(13)
C22A N3 Mo1 . . 129.6(6)
C22B N3 Mo1 . . 115.9(11)
C30 N3 Mo1 . . 113.9(3)
N1 C1 C2 . . 129.9(5)
N1 C1 Mo1 . . 81.6(3)
C2 C1 Mo1 . . 141.2(4)
N1 C1 Mo1 . 3_776 62.5(3)
C2 C1 Mo1 . 3_776 135.8(4)
Mo1 C1 Mo1 . 3_776 74.81(16)
C3 C2 C7 . . 119.7(5)
C3 C2 C1 . . 119.8(5)
C7 C2 C1 . . 120.5(5)
C2 C3 C4 . . 118.1(6)
C2 C3 C8 . . 121.9(5)
C4 C3 C8 . . 120.0(6)
C5 C4 C3 . . 122.7(6)
C5 C4 H4 . . 118.7
C3 C4 H4 . . 118.7
C4 C5 C6 . . 118.7(5)
C4 C5 C9 . . 121.3(7)
C6 C5 C9 . . 120.0(7)
C5 C6 C7 . . 122.3(6)
C5 C6 H6 . . 118.9
C7 C6 H6 . . 118.9
C6 C7 C2 . . 118.3(6)
C6 C7 C10 . . 118.3(6)
C2 C7 C10 . . 123.4(5)
C3 C8 H8A . . 109.5
C3 C8 H8B . . 109.5
H8A C8 H8B . . 109.5
C3 C8 H8C . . 109.5
H8A C8 H8C . . 109.5
H8B C8 H8C . . 109.5
C5 C9 H9A . . 109.5
C5 C9 H9B . . 109.5
H9A C9 H9B . . 109.5
C5 C9 H9C . . 109.5
H9A C9 H9C . . 109.5
H9B C9 H9C . . 109.5
C7 C10 H10A . . 109.5
C7 C10 H10B . . 109.5
H10A C10 H10B . . 109.5
C7 C10 H10C . . 109.5
H10A C10 H10C . . 109.5
H10B C10 H10C . . 109.5
N2 C11 C12 . . 125.1(6)
N2 C11 C16 . . 118.4(5)
C12 C11 C16 . . 116.5(5)
C13 C12 C11 . . 121.6(6)
C13 C12 H12 . . 119.2
C11 C12 H12 . . 119.2
C12 C13 C14 . . 119.7(5)
C12 C13 C17 . . 120.7(7)
C14 C13 C17 . . 119.5(6)
C13 C14 C15 . . 121.4(6)
C13 C14 H14 . . 119.3
C15 C14 H14 . . 119.3
C14 C15 C16 . . 117.7(6)
C14 C15 C18 . . 122.3(6)
C16 C15 C18 . . 120.0(5)
C15 C16 C11 . . 122.9(5)
C15 C16 H16 . . 118.5
C11 C16 H16 . . 118.5
C13 C17 H17A . . 109.5
C13 C17 H17B . . 109.5
H17A C17 H17B . . 109.5
C13 C17 H17C . . 109.5
H17A C17 H17C . . 109.5
H17B C17 H17C . . 109.5
C15 C18 H18A . . 109.5
C15 C18 H18B . . 109.5
H18A C18 H18B . . 109.5
C15 C18 H18C . . 109.5
H18A C18 H18C . . 109.5
H18B C18 H18C . . 109.5
N2 C19A C20A . . 110.0(9)
N2 C19A C21A . . 116.8(9)
C20A C19A C21A . . 110.1(8)
N2 C19A H19A . . 106.4
C20A C19A H19A . . 106.4
C21A C19A H19A . . 106.4
N2 C19B C21B . . 111.2(18)
N2 C19B C20B . . 124(2)
C21B C19B C20B . . 107.7(16)
N2 C19B H19B . . 103.9
C21B C19B H19B . . 103.9
C20B C19B H19B . . 103.9
C19B C20B H20A . . 109.5
C19B C20B H20B . . 109.5
H20A C20B H20B . . 109.5
C19B C20B H20C . . 109.5
H20A C20B H20C . . 109.5
H20B C20B H20C . . 109.5
C19B C21B H21A . . 109.5
C19B C21B H21B . . 109.5
H21A C21B H21B . . 109.5
C19B C21B H21C . . 109.5
H21A C21B H21C . . 109.5
H21B C21B H21C . . 109.5
C23A C22A C27A . . 117.9(7)
C23A C22A N3 . . 127.9(8)
C27A C22A N3 . . 114.2(7)
C24A C23A C22A . . 120.3(9)
C24A C23A H23A . . 119.9
C22A C23A H23A . . 119.9
C25A C24A C23A . . 120.8(9)
C25A C24A C28A . . 120.5(8)
C23A C24A C28A . . 118.7(10)
C24A C25A C26A . . 121.4(8)
C24A C25A H25A . . 119.3
C26A C25A H25A . . 119.3
C27A C26A C25A . . 117.3(9)
C27A C26A C29A . . 123.0(10)
C25A C26A C29A . . 119.7(8)
C26A C27A C22A . . 122.3(8)
C26A C27A H27A . . 118.8
C22A C27A H27A . . 118.8
C23B C22B C27B . . 119.5(13)
C23B C22B N3 . . 115.1(14)
C27B C22B N3 . . 125.2(14)
C24B C23B C22B . . 120.6(16)
C24B C23B H23B . . 119.7
C22B C23B H23B . . 119.7
C25B C24B C23B . . 118.2(16)
C25B C24B C28B . . 121.6(16)
C23B C24B C28B . . 120.1(18)
C24B C25B C26B . . 124.2(15)
C24B C25B H25B . . 117.9
C26B C25B H25B . . 117.9
C25B C26B C27B . . 116.7(16)
C25B C26B C29B . . 122.8(15)
C27B C26B C29B . . 120.4(17)
C22B C27B C26B . . 120.7(15)
C22B C27B H27B . . 119.6
C26B C27B H27B . . 119.6
C24B C28B H28D . . 109.5
C24B C28B H28E . . 109.5
H28D C28B H28E . . 109.5
C24B C28B H28F . . 109.5
H28D C28B H28F . . 109.5
H28E C28B H28F . . 109.5
C26B C29B H29D . . 109.5
C26B C29B H29E . . 109.5
H29D C29B H29E . . 109.5
C26B C29B H29F . . 109.5
H29D C29B H29F . . 109.5
H29E C29B H29F . . 109.5
N3 C30 C31 . . 116.4(5)
N3 C30 C32 . . 111.2(5)
C31 C30 C32 . . 111.4(5)
N3 C30 H30 . . 105.7
C31 C30 H30 . . 105.7
C32 C30 H30 . . 105.7
C30 C31 H31A . . 109.5
C30 C31 H31B . . 109.5
H31A C31 H31B . . 109.5
C30 C31 H31C . . 109.5
H31A C31 H31C . . 109.5
H31B C31 H31C . . 109.5
C30 C32 H32A . . 109.5
C30 C32 H32B . . 109.5
H32A C32 H32B . . 109.5
C30 C32 H32C . . 109.5
H32A C32 H32C . . 109.5
H32B C32 H32C . . 109.5

loop_
_geom_bond_atom_site_label_1
_geom_bond_atom_site_label_2
_geom_bond_site_symmetry_2
_geom_bond_distance
_geom_bond_publ_flag
Mo1 N1 3_776 1.982(5) n
Mo1 N3 . 1.995(5) n
Mo1 N2 . 1.995(5) n
Mo1 C1 . 2.059(5) n
Mo1 C1 3_776 2.208(5) n
Mo1 N1 . 2.276(5) n
Mo1 Mo1 3_776 2.5946(8) n
N1 C1 . 1.318(7) ?
N1 Mo1 3_776 1.982(5) ?
N2 C11 . 1.404(7) ?
N2 C19A . 1.469(10) ?
N2 C19B . 1.500(17) ?
N3 C22A . 1.435(8) ?
N3 C22B . 1.440(13) ?
N3 C30 . 1.465(8) ?
C1 C2 . 1.474(7) ?
C1 Mo1 3_776 2.208(5) ?
C2 C3 . 1.408(8) ?
C2 C7 . 1.416(8) ?
C3 C4 . 1.410(7) ?
C3 C8 . 1.502(9) ?
C4 C5 . 1.356(10) ?
C4 H4 . 0.9300 ?
C5 C6 . 1.376(9) ?
C5 C9 . 1.514(8) ?
C6 C7 . 1.399(7) ?
C6 H6 . 0.9300 ?
C7 C10 . 1.502(9) ?
C8 H8A . 0.9600 ?
C8 H8B . 0.9600 ?
C8 H8C . 0.9600 ?
C9 H9A . 0.9600 ?
C9 H9B . 0.9600 ?
C9 H9C . 0.9600 ?
C10 H10A . 0.9600 ?
C10 H10B . 0.9600 ?
C10 H10C . 0.9600 ?
C11 C12 . 1.406(8) ?
C11 C16 . 1.408(8) ?
C12 C13 . 1.382(9) ?
C12 H12 . 0.9300 ?
C13 C14 . 1.387(9) ?
C13 C17 . 1.514(8) ?
C14 C15 . 1.387(8) ?
C14 H14 . 0.9300 ?
C15 C16 . 1.397(8) ?
C15 C18 . 1.501(9) ?
C16 H16 . 0.9300 ?
C17 H17A . 0.9600 ?
C17 H17B . 0.9600 ?
C17 H17C . 0.9600 ?
C18 H18A . 0.9600 ?
C18 H18B . 0.9600 ?
C18 H18C . 0.9600 ?
C19A C20A . 1.507(12) ?
C19A C21A . 1.547(12) ?
C19A H19A . 0.9800 ?
C21A H21D . 0.9600 ?
C21A H21E . 0.9600 ?
C21A H21F . 0.9600 ?
C20A H20D . 0.9600 ?
C20A H20E . 0.9600 ?
C20A H20F . 0.9600 ?
C19B C21B . 1.515(18) ?
C19B C20B . 1.558(19) ?
C19B H19B . 0.9800 ?
C20B H20A . 0.9600 ?
C20B H20B . 0.9600 ?
C20B H20C . 0.9600 ?
C21B H21A . 0.9600 ?
C21B H21B . 0.9600 ?
C21B H21C . 0.9600 ?
C22A C23A . 1.397(10) ?
C22A C27A . 1.404(11) ?
C23A C24A . 1.389(10) ?
C23A H23A . 0.9300 ?
C24A C25A . 1.363(15) ?
C24A C28A . 1.530(13) ?
C25A C26A . 1.401(14) ?
C25A H25A . 0.9300 ?
C26A C27A . 1.397(10) ?
C26A C29A . 1.464(13) ?
C27A H27A . 0.9300 ?
C28A H28A . 0.9600 ?
C28A H28B . 0.9600 ?
C28A H28C . 0.9600 ?
C29A H29A . 0.9600 ?
C29A H29B . 0.9600 ?
C29A H29C . 0.9600 ?
C22B C23B . 1.396(16) ?
C22B C27B . 1.402(17) ?
C23B C24B . 1.391(16) ?
C23B H23B . 0.9300 ?
C24B C25B . 1.36(2) ?
C24B C28B . 1.527(18) ?
C25B C26B . 1.39(2) ?
C25B H25B . 0.9300 ?
C26B C27B . 1.403(16) ?
C26B C29B . 1.475(19) ?
C27B H27B . 0.9300 ?
C28B H28D . 0.9600 ?
C28B H28E . 0.9600 ?
C28B H28F . 0.9600 ?
C29B H29D . 0.9600 ?
C29B H29E . 0.9600 ?
C29B H29F . 0.9600 ?
C30 C31 . 1.527(8) ?
C30 C32 . 1.529(7) ?
C30 H30 . 0.9800 ?
C31 H31A . 0.9600 ?
C31 H31B . 0.9600 ?
C31 H31C . 0.9600 ?
C32 H32A . 0.9600 ?
C32 H32B . 0.9600 ?
C32 H32C . 0.9600 ?

loop_
_geom_torsion_atom_site_label_1
_geom_torsion_atom_site_label_2
_geom_torsion_atom_site_label_3
_geom_torsion_atom_site_label_4
_geom_torsion_site_symmetry_1
_geom_torsion_site_symmetry_4
_geom_torsion
N1 Mo1 N1 C1 3_776 . 87.8(3)
N3 Mo1 N1 C1 . . -141.6(3)
N2 Mo1 N1 C1 . . -22.3(5)
C1 Mo1 N1 C1 3_776 . 120.1(3)
Mo1 Mo1 N1 C1 3_776 . 87.8(3)
N1 Mo1 N1 Mo1 3_776 3_776 0.0
N3 Mo1 N1 Mo1 . 3_776 130.57(16)
N2 Mo1 N1 Mo1 . 3_776 -110.1(3)
C1 Mo1 N1 Mo1 . 3_776 -87.8(3)
C1 Mo1 N1 Mo1 3_776 3_776 32.26(16)
N1 Mo1 N2 C11 3_776 . -178.4(4)
N3 Mo1 N2 C11 . . 52.4(4)
C1 Mo1 N2 C11 . . -77.4(4)
C1 Mo1 N2 C11 3_776 . 159.2(4)
N1 Mo1 N2 C11 . . -63.5(5)
Mo1 Mo1 N2 C11 3_776 . -142.5(3)
N1 Mo1 N2 C19A 3_776 . 7.8(6)
N3 Mo1 N2 C19A . . -121.3(6)
C1 Mo1 N2 C19A . . 108.8(6)
C1 Mo1 N2 C19A 3_776 . -14.6(7)
N1 Mo1 N2 C19A . . 122.7(7)
Mo1 Mo1 N2 C19A 3_776 . 43.7(7)
N1 Mo1 N2 C19B 3_776 . -15.9(11)
N3 Mo1 N2 C19B . . -145.1(11)
C1 Mo1 N2 C19B . . 85.1(12)
C1 Mo1 N2 C19B 3_776 . -38.3(12)
N1 Mo1 N2 C19B . . 99.0(12)
Mo1 Mo1 N2 C19B 3_776 . 19.9(12)
N1 Mo1 N3 C22A 3_776 . -14.6(8)
N2 Mo1 N3 C22A . . 82.9(7)
C1 Mo1 N3 C22A . . -148.4(7)
C1 Mo1 N3 C22A 3_776 . -36.5(7)
N1 Mo1 N3 C22A . . -124.9(7)
Mo1 Mo1 N3 C22A 3_776 . -85.0(7)
N1 Mo1 N3 C22B 3_776 . -31.6(15)
N2 Mo1 N3 C22B . . 66.0(15)
C1 Mo1 N3 C22B . . -165.3(15)
C1 Mo1 N3 C22B 3_776 . -53.4(15)
N1 Mo1 N3 C22B . . -141.8(15)
Mo1 Mo1 N3 C22B 3_776 . -102.0(15)
N1 Mo1 N3 C30 3_776 . 162.3(3)
N2 Mo1 N3 C30 . . -100.1(4)
C1 Mo1 N3 C30 . . 28.5(4)
C1 Mo1 N3 C30 3_776 . 140.4(4)
N1 Mo1 N3 C30 . . 52.1(4)
Mo1 Mo1 N3 C30 3_776 . 91.9(3)
Mo1 N1 C1 C2 3_776 . -128.2(5)
Mo1 N1 C1 C2 . . 154.6(6)
Mo1 N1 C1 Mo1 3_776 . 77.19(15)
Mo1 N1 C1 Mo1 . 3_776 -77.19(15)
N1 Mo1 C1 N1 3_776 . -100.6(3)
N3 Mo1 C1 N1 . . 44.3(4)
N2 Mo1 C1 N1 . . 167.4(3)
C1 Mo1 C1 N1 3_776 . -63.7(3)
Mo1 Mo1 C1 N1 3_776 . -63.7(3)
N1 Mo1 C1 C2 3_776 . 111.1(7)
N3 Mo1 C1 C2 . . -104.0(7)
N2 Mo1 C1 C2 . . 19.1(7)
C1 Mo1 C1 C2 3_776 . 148.0(8)
N1 Mo1 C1 C2 . . -148.3(9)
Mo1 Mo1 C1 C2 3_776 . 148.0(8)
N1 Mo1 C1 Mo1 3_776 3_776 -36.96(18)
N3 Mo1 C1 Mo1 . 3_776 107.96(19)
N2 Mo1 C1 Mo1 . 3_776 -128.88(19)
C1 Mo1 C1 Mo1 3_776 3_776 0.0
N1 Mo1 C1 Mo1 . 3_776 63.7(3)
N1 C1 C2 C3 . . 165.0(5)
Mo1 C1 C2 C3 . . -57.7(8)
Mo1 C1 C2 C3 3_776 . 75.2(7)
N1 C1 C2 C7 . . -14.8(8)
Mo1 C1 C2 C7 . . 122.6(6)
Mo1 C1 C2 C7 3_776 . -104.6(6)
C7 C2 C3 C4 . . 4.8(8)
C1 C2 C3 C4 . . -174.9(5)
C7 C2 C3 C8 . . -173.3(5)
C1 C2 C3 C8 . . 7.0(8)
C2 C3 C4 C5 . . -1.6(9)
C8 C3 C4 C5 . . 176.5(6)
C3 C4 C5 C6 . . -2.3(9)
C3 C4 C5 C9 . . 176.9(6)
C4 C5 C6 C7 . . 3.0(9)
C9 C5 C6 C7 . . -176.3(6)
C5 C6 C7 C2 . . 0.3(8)
C5 C6 C7 C10 . . -177.1(6)
C3 C2 C7 C6 . . -4.2(8)
C1 C2 C7 C6 . . 175.6(5)
C3 C2 C7 C10 . . 173.0(5)
C1 C2 C7 C10 . . -7.3(8)
C19A N2 C11 C12 . . 44.6(9)
C19B N2 C11 C12 . . 64.3(12)
Mo1 N2 C11 C12 . . -129.7(6)
C19A N2 C11 C16 . . -138.3(7)
C19B N2 C11 C16 . . -118.6(11)
Mo1 N2 C11 C16 . . 47.4(6)
N2 C11 C12 C13 . . 176.9(6)
C16 C11 C12 C13 . . -0.3(9)
C11 C12 C13 C14 . . -2.5(10)
C11 C12 C13 C17 . . 177.8(6)
C12 C13 C14 C15 . . 2.6(9)
C17 C13 C14 C15 . . -177.8(6)
C13 C14 C15 C16 . . 0.2(9)
C13 C14 C15 C18 . . 178.4(6)
C14 C15 C16 C11 . . -3.2(9)
C18 C15 C16 C11 . . 178.5(6)
N2 C11 C16 C15 . . -174.1(5)
C12 C11 C16 C15 . . 3.3(9)
C11 N2 C19A C20A . . 38.5(11)
C19B N2 C19A C20A . . -35(5)
Mo1 N2 C19A C20A . . -148.3(6)
C11 N2 C19A C21A . . -88.0(10)
C19B N2 C19A C21A . . -162(6)
Mo1 N2 C19A C21A . . 85.2(11)
C11 N2 C19B C21B . . -100.4(19)
C19A N2 C19B C21B . . 15(4)
Mo1 N2 C19B C21B . . 98(2)
C11 N2 C19B C20B . . 31(3)
C19A N2 C19B C20B . . 146(7)
Mo1 N2 C19B C20B . . -131(2)
C22B N3 C22A C23A . . -172(7)
C30 N3 C22A C23A . . -40.2(16)
Mo1 N3 C22A C23A . . 136.7(11)
C22B N3 C22A C27A . . 10(5)
C30 N3 C22A C27A . . 141.9(9)
Mo1 N3 C22A C27A . . -41.2(14)
C27A C22A C23A C24A . . 0.8(18)
N3 C22A C23A C24A . . -177.0(11)
C22A C23A C24A C25A . . -0.4(16)
C22A C23A C24A C28A . . 178.3(11)
C23A C24A C25A C26A . . 0.3(14)
C28A C24A C25A C26A . . -178.3(9)
C24A C25A C26A C27A . . -0.7(14)
C24A C25A C26A C29A . . -179.6(9)
C25A C26A C27A C22A . . 1.1(15)
C29A C26A C27A C22A . . 180.0(11)
C23A C22A C27A C26A . . -1.2(18)
N3 C22A C27A C26A . . 176.9(9)
C22A N3 C22B C23B . . 10(4)
C30 N3 C22B C23B . . -48(3)
Mo1 N3 C22B C23B . . 148(2)
C22A N3 C22B C27B . . -165(9)
C30 N3 C22B C27B . . 136(3)
Mo1 N3 C22B C27B . . -27(4)
C27B C22B C23B C24B . . 3(5)
N3 C22B C23B C24B . . -173(2)
C22B C23B C24B C25B . . 0(4)
C22B C23B C24B C28B . . 178(3)
C23B C24B C25B C26B . . -2(4)
C28B C24B C25B C26B . . 179(2)
C24B C25B C26B C27B . . 2(4)
C24B C25B C26B C29B . . -178(2)
C23B C22B C27B C26B . . -3(5)
N3 C22B C27B C26B . . 173(3)
C25B C26B C27B C22B . . 1(4)
C29B C26B C27B C22B . . -179(3)
C22A N3 C30 C31 . . 72.3(8)
C22B N3 C30 C31 . . 90.8(15)
Mo1 N3 C30 C31 . . -105.1(4)
C22A N3 C30 C32 . . -56.7(8)
C22B N3 C30 C32 . . -38.2(16)
Mo1 N3 C30 C32 . . 125.9(4)
